data_2238676
loop_
_publ_author_name
'Fatima, Zeenat'
'Rambabu, Gottimukkala'
'Reddy, Bandapalli Palakshi'
'Vijayakumar, Vijayaparthasarathi'
'Velmurugan, Devadasan'

_publ_section_title
;
 <i>N</i>-(4-Bromophenyl)-2,6-dimethyl-1,3-dioxan-4-amine
;
_journal_coeditor_code SU2646
_journal_issue 10
_journal_name_full 'Acta Crystallographica Section E'
_journal_page_first o1579
_journal_paper_doi 10.1107/S1600536813025750
_journal_volume 69
_journal_year 2013
_chemical_formula_iupac 'C12 H16 Br N O2'
_chemical_formula_moiety 'C12 H16 Br N O2'
_chemical_formula_sum 'C12 H16 Br N O2'
_chemical_formula_weight 286.17
_chemical_name_systematic
;
<i>N</i>-(4-Bromophenyl)-2,6-dimethyl-1,3-dioxan-4-amine
;
_space_group_IT_number 14
_symmetry_cell_setting monoclinic
_symmetry_space_group_name_Hall '-P 2ybc'
_symmetry_space_group_name_H-M 'P 1 21/c 1'
_atom_sites_solution_hydrogens geom
_atom_sites_solution_primary direct
_atom_sites_solution_secondary difmap
_audit_creation_method SHELXL-97
_cell_angle_alpha 90.00
_cell_angle_beta 115.543(3)
_cell_angle_gamma 90.00
_cell_formula_units_Z 4
_cell_length_a 9.9367(5)
_cell_length_b 13.5660(6)
_cell_length_c 10.3206(5)
_cell_measurement_reflns_used 3119
_cell_measurement_temperature 293(2)
_cell_measurement_theta_max 28.35
_cell_measurement_theta_min 2.27
_cell_volume 1255.25(11)
_computing_cell_refinement 'SAINT (Bruker, 2008)'
_computing_data_collection 'APEX2 (Bruker, 2008)'
_computing_data_reduction 'SAINT (Bruker, 2008)'
_computing_molecular_graphics 'ORTEP-3 for Windows (Farrugia, 2012)'
_computing_publication_material 'SHELXL97 (Sheldrick, 2008) and PLATON (Spek, 2009)'
_computing_structure_refinement 'SHELXL-97 (Sheldrick, 2008)'
_computing_structure_solution 'SHELXS97 (Sheldrick, 2008)'
_diffrn_ambient_temperature 293(2)
_diffrn_measured_fraction_theta_full 0.997
_diffrn_measured_fraction_theta_max 0.997
_diffrn_measurement_device_type 'Bruker SMART APEXII area-detector diffractometer'
_diffrn_measurement_method '\w and \f scans'
_diffrn_radiation_monochromator graphite
_diffrn_radiation_source 'fine-focus sealed tube'
_diffrn_radiation_type MoK\a
_diffrn_radiation_wavelength 0.71073
_diffrn_reflns_av_R_equivalents 0.0324
_diffrn_reflns_av_sigmaI/netI 0.0404
_diffrn_reflns_limit_h_max 13
_diffrn_reflns_limit_h_min -12
_diffrn_reflns_limit_k_max 15
_diffrn_reflns_limit_k_min -18
_diffrn_reflns_limit_l_max 13
_diffrn_reflns_limit_l_min -13
_diffrn_reflns_number 11981
_diffrn_reflns_theta_full 28.35
_diffrn_reflns_theta_max 28.35
_diffrn_reflns_theta_min 2.27
_exptl_absorpt_coefficient_mu 3.261
_exptl_absorpt_correction_T_max 0.7457
_exptl_absorpt_correction_T_min 0.3101
_exptl_absorpt_correction_type multi-scan
_exptl_absorpt_process_details '(<i>SADABS</i>; Bruker, 2008)'
_exptl_crystal_colour colourless
_exptl_crystal_density_diffrn 1.514
_exptl_crystal_density_method 'not measured'
_exptl_crystal_description Block
_exptl_crystal_F_000 584
_exptl_crystal_size_max 0.25
_exptl_crystal_size_mid 0.20
_exptl_crystal_size_min 0.15
_refine_diff_density_max 0.449
_refine_diff_density_min -0.380
_refine_ls_extinction_method none
_refine_ls_goodness_of_fit_ref 1.013
_refine_ls_hydrogen_treatment mixed
_refine_ls_matrix_type full
_refine_ls_number_parameters 150
_refine_ls_number_reflns 3119
_refine_ls_number_restraints 1
_refine_ls_restrained_S_all 1.014
_refine_ls_R_factor_all 0.0853
_refine_ls_R_factor_gt 0.0366
_refine_ls_shift/su_max 0.001
_refine_ls_shift/su_mean 0.000
_refine_ls_structure_factor_coef Fsqd
_refine_ls_weighting_details 'calc w=1/[\s^2^(Fo^2^)+(0.0432P)^2^+0.0602P] where P=(Fo^2^+2Fc^2^)/3'
_refine_ls_weighting_scheme calc
_refine_ls_wR_factor_gt 0.0794
_refine_ls_wR_factor_ref 0.0917
_reflns_number_gt 1819
_reflns_number_total 3119
_reflns_threshold_expression >2sigma(I)
_cod_data_source_file su2646.cif
_cod_data_source_block I
_cod_original_cell_volume 1255.25(10)
_cod_original_sg_symbol_H-M 'P 21/c'
_cod_database_code 2238676

loop_
_symmetry_equiv_pos_as_xyz
'x, y, z'
'-x, y+1/2, -z+1/2'
'-x, -y, -z'
'x, -y-1/2, z-1/2'

loop_
_atom_site_type_symbol
_atom_site_label
_atom_site_fract_x
_atom_site_fract_y
_atom_site_fract_z
_atom_site_U_iso_or_equiv
_atom_site_adp_type
_atom_site_calc_flag
_atom_site_refinement_flags
_atom_site_occupancy
_atom_site_symmetry_multiplicity
Br Br1 1.07805(3) 0.63232(2) 1.22087(3) 0.07742(15) Uani d . 1 1
O O1 0.70096(17) 0.52265(9) 0.47016(15) 0.0474(4) Uani d . 1 1
O O2 0.61959(17) 0.53559(10) 0.22317(15) 0.0488(4) Uani d . 1 1
N N1 0.6108(2) 0.62162(13) 0.6010(2) 0.0502(5) Uani d D 1 1
H H1 0.531(2) 0.5954(17) 0.588(3) 0.060 Uiso d D 1 1
C C1 0.4240(3) 0.64080(17) 0.0718(3) 0.0640(7) Uani d . 1 1
H H1A 0.4566 0.6270 -0.0014 0.096 Uiso calc R 1 1
H H1B 0.3852 0.7067 0.0598 0.096 Uiso calc R 1 1
H H1C 0.3475 0.5949 0.0642 0.096 Uiso calc R 1 1
C C2 0.5537(3) 0.63121(15) 0.2171(2) 0.0497(6) Uani d . 1 1
H H2 0.6276 0.6818 0.2260 0.060 Uiso calc R 1 1
C C3 0.5121(3) 0.64209(15) 0.3411(3) 0.0504(6) Uani d . 1 1
H H3A 0.4781 0.7088 0.3433 0.060 Uiso calc R 1 1
H H3B 0.4311 0.5973 0.3282 0.060 Uiso calc R 1 1
C C4 0.6445(3) 0.61968(14) 0.4810(2) 0.0461(5) Uani d . 1 1
H H4 0.7225 0.6685 0.4960 0.055 Uiso calc R 1 1
C C5 0.7436(3) 0.51969(17) 0.3564(2) 0.0522(6) Uani d . 1 1
H H5 0.8196 0.5701 0.3714 0.063 Uiso calc R 1 1
C C6 0.8065(3) 0.4193(2) 0.3537(3) 0.0756(8) Uani d . 1 1
H H6A 0.8360 0.4162 0.2766 0.113 Uiso calc R 1 1
H H6B 0.7320 0.3701 0.3394 0.113 Uiso calc R 1 1
H H6C 0.8917 0.4075 0.4432 0.113 Uiso calc R 1 1
C C7 0.7211(3) 0.62384(13) 0.7422(2) 0.0433(5) Uani d . 1 1
C C8 0.6828(3) 0.60493(15) 0.8537(3) 0.0501(6) Uani d . 1 1
H H8 0.5844 0.5896 0.8328 0.060 Uiso calc R 1 1
C C9 0.7872(3) 0.60831(15) 0.9954(3) 0.0545(6) Uani d . 1 1
H H9 0.7594 0.5944 1.0687 0.065 Uiso calc R 1 1
C C10 0.9320(3) 0.63231(14) 1.0272(3) 0.0504(6) Uani d . 1 1
C C11 0.9719(3) 0.65323(19) 0.9185(3) 0.0622(7) Uani d . 1 1
H H11 1.0698 0.6707 0.9402 0.075 Uiso calc R 1 1
C C12 0.8674(3) 0.64851(18) 0.7771(3) 0.0586(6) Uani d . 1 1
H H12 0.8960 0.6622 0.7042 0.070 Uiso calc R 1 1

loop_
_atom_site_aniso_label
_atom_site_aniso_U_11
_atom_site_aniso_U_22
_atom_site_aniso_U_33
_atom_site_aniso_U_12
_atom_site_aniso_U_13
_atom_site_aniso_U_23
Br1 0.0657(2) 0.1039(3) 0.05105(18) 0.01315(15) 0.01413(14) -0.00249(14)
O1 0.0466(10) 0.0523(8) 0.0450(8) 0.0057(7) 0.0215(7) 0.0021(7)
O2 0.0433(9) 0.0577(9) 0.0437(9) -0.0010(7) 0.0170(7) -0.0041(7)
N1 0.0444(12) 0.0600(12) 0.0494(11) -0.0045(9) 0.0232(10) -0.0055(9)
C1 0.0644(18) 0.0693(16) 0.0515(15) 0.0022(13) 0.0185(13) 0.0100(12)
C2 0.0489(15) 0.0482(13) 0.0496(13) -0.0078(10) 0.0189(12) 0.0034(10)
C3 0.0513(15) 0.0458(12) 0.0521(14) 0.0051(11) 0.0205(12) 0.0013(10)
C4 0.0472(14) 0.0483(12) 0.0449(12) -0.0050(10) 0.0218(11) -0.0036(10)
C5 0.0410(14) 0.0714(15) 0.0454(13) -0.0020(11) 0.0199(11) -0.0053(11)
C6 0.067(2) 0.0956(19) 0.0612(17) 0.0282(16) 0.0250(15) -0.0049(15)
C7 0.0451(14) 0.0386(11) 0.0480(12) 0.0019(10) 0.0219(11) -0.0023(9)
C8 0.0457(15) 0.0546(12) 0.0556(14) -0.0051(11) 0.0273(12) -0.0005(11)
C9 0.0614(18) 0.0605(14) 0.0499(13) 0.0015(12) 0.0319(13) 0.0046(11)
C10 0.0494(15) 0.0528(13) 0.0471(13) 0.0079(11) 0.0190(11) -0.0007(10)
C11 0.0418(15) 0.0861(17) 0.0596(16) -0.0025(12) 0.0226(13) -0.0010(13)
C12 0.0468(15) 0.0854(17) 0.0514(15) -0.0032(13) 0.0284(12) 0.0014(12)

loop_
_atom_type_symbol
_atom_type_description
_atom_type_scat_dispersion_real
_atom_type_scat_dispersion_imag
_atom_type_scat_source
C C 0.0033 0.0016 'International Tables Vol C Tables 4.2.6.8 and 6.1.1.4'
H H 0.0000 0.0000 'International Tables Vol C Tables 4.2.6.8 and 6.1.1.4'
Br Br -0.2901 2.4595 'International Tables Vol C Tables 4.2.6.8 and 6.1.1.4'
N N 0.0061 0.0033 'International Tables Vol C Tables 4.2.6.8 and 6.1.1.4'
O O 0.0106 0.0060 'International Tables Vol C Tables 4.2.6.8 and 6.1.1.4'

loop_
_geom_angle_atom_site_label_1
_geom_angle_atom_site_label_2
_geom_angle_atom_site_label_3
_geom_angle
C5 O1 C4 110.76(15)
C5 O2 C2 111.66(16)
C7 N1 C4 122.5(2)
C7 N1 H1 116.7(18)
C4 N1 H1 114.8(18)
C2 C1 H1A 109.5
C2 C1 H1B 109.5
H1A C1 H1B 109.5
C2 C1 H1C 109.5
H1A C1 H1C 109.5
H1B C1 H1C 109.5
O2 C2 C1 107.42(17)
O2 C2 C3 109.59(17)
C1 C2 C3 114.0(2)
O2 C2 H2 108.6
C1 C2 H2 108.6
C3 C2 H2 108.6
C4 C3 C2 110.3(2)
C4 C3 H3A 109.6
C2 C3 H3A 109.6
C4 C3 H3B 109.6
C2 C3 H3B 109.6
H3A C3 H3B 108.1
N1 C4 O1 109.21(16)
N1 C4 C3 113.3(2)
O1 C4 C3 108.37(17)
N1 C4 H4 108.6
O1 C4 H4 108.6
C3 C4 H4 108.6
O1 C5 O2 110.92(17)
O1 C5 C6 108.55(19)
O2 C5 C6 108.37(19)
O1 C5 H5 109.7
O2 C5 H5 109.7
C6 C5 H5 109.7
C5 C6 H6A 109.5
C5 C6 H6B 109.5
H6A C6 H6B 109.5
C5 C6 H6C 109.5
H6A C6 H6C 109.5
H6B C6 H6C 109.5
C12 C7 C8 117.7(2)
C12 C7 N1 122.8(2)
C8 C7 N1 119.4(2)
C9 C8 C7 121.6(2)
C9 C8 H8 119.2
C7 C8 H8 119.2
C10 C9 C8 119.6(2)
C10 C9 H9 120.2
C8 C9 H9 120.2
C9 C10 C11 119.9(2)
C9 C10 Br1 119.97(18)
C11 C10 Br1 120.13(19)
C10 C11 C12 120.3(2)
C10 C11 H11 119.9
C12 C11 H11 119.9
C7 C12 C11 121.0(2)
C7 C12 H12 119.5
C11 C12 H12 119.5

loop_
_geom_bond_atom_site_label_1
_geom_bond_atom_site_label_2
_geom_bond_distance
Br1 C10 1.898(2)
O1 C5 1.410(2)
O1 C4 1.454(2)
O2 C5 1.412(3)
O2 C2 1.442(2)
N1 C7 1.396(3)
N1 C4 1.416(3)
N1 H1 0.824(16)
C1 C2 1.503(3)
C1 H1A 0.9600
C1 H1B 0.9600
C1 H1C 0.9600
C2 C3 1.513(3)
C2 H2 0.9800
C3 C4 1.507(3)
C3 H3A 0.9700
C3 H3B 0.9700
C4 H4 0.9800
C5 C6 1.504(3)
C5 H5 0.9800
C6 H6A 0.9600
C6 H6B 0.9600
C6 H6C 0.9600
C7 C12 1.379(3)
C7 C8 1.383(3)
C8 C9 1.382(3)
C8 H8 0.9300
C9 C10 1.369(4)
C9 H9 0.9300
C10 C11 1.371(3)
C11 C12 1.381(4)
C11 H11 0.9300
C12 H12 0.9300

loop_
_geom_hbond_atom_site_label_D
_geom_hbond_atom_site_label_H
_geom_hbond_atom_site_label_A
_geom_hbond_site_symmetry_A
_geom_hbond_distance_DH
_geom_hbond_distance_HA
_geom_hbond_distance_DA
_geom_hbond_angle_DHA
N1 H1 O1 3_666 0.824(16) 2.655(16) 3.465(2) 168(2)
C8 H8 O2 3_666 0.93 2.51 3.352(3) 150
C9 H9 O2 1_556 0.93 2.65 3.557(3) 165

loop_
_geom_torsion_atom_site_label_1
_geom_torsion_atom_site_label_2
_geom_torsion_atom_site_label_3
_geom_torsion_atom_site_label_4
_geom_torsion
C5 O2 C2 C1 179.79(18)
C5 O2 C2 C3 -55.9(2)
O2 C2 C3 C4 53.0(2)
C1 C2 C3 C4 173.36(17)
C7 N1 C4 O1 73.0(2)
C7 N1 C4 C3 -166.05(17)
C5 O1 C4 N1 -176.72(18)
C5 O1 C4 C3 59.4(2)
C2 C3 C4 N1 -175.78(17)
C2 C3 C4 O1 -54.4(2)
C4 O1 C5 O2 -63.2(2)
C4 O1 C5 C6 177.81(19)
C2 O2 C5 O1 61.5(2)
C2 O2 C5 C6 -179.48(18)
C4 N1 C7 C12 16.4(3)
C4 N1 C7 C8 -166.52(18)
C12 C7 C8 C9 -1.4(3)
N1 C7 C8 C9 -178.59(18)
C7 C8 C9 C10 1.0(3)
C8 C9 C10 C11 0.3(3)
C8 C9 C10 Br1 -177.60(15)
C9 C10 C11 C12 -1.1(4)
Br1 C10 C11 C12 176.77(18)
C8 C7 C12 C11 0.6(3)
N1 C7 C12 C11 177.6(2)
C10 C11 C12 C7 0.7(4)
